data_4106310
loop_
_publ_author_name
'Young Jun Park'
'Joseph W. Ziller'
'A. S. Borovik'

_publ_section_title
;
 The Effects of Redox-Inactive Metal Ions on the Activation of Dioxygen:
 Isolation and Characterization of a Heterobimetallic Complex Containing a
 MnIII-(\m-OH)-CaII Core
;
_journal_name_full 'Journal of the American Chemical Society'
_journal_page_first 9258
_journal_page_last 9261
_journal_paper_doi 10.1021/ja203458d
_journal_volume 133
_journal_year 2011
_chemical_formula_sum 'C50 H77 Ba F3 Mn N4 O17 S4'
_chemical_formula_weight 1383.68
_chemical_name_systematic
; 
 ? 
;
_space_group_IT_number 2
_symmetry_cell_setting triclinic
_symmetry_space_group_name_Hall '-P 1'
_symmetry_space_group_name_H-M 'P -1'
_atom_sites_solution_hydrogens geom
_atom_sites_solution_primary direct
_atom_sites_solution_secondary difmap
_audit_creation_method SHELXTL
_cell_angle_alpha 110.5560(4)
_cell_angle_beta 92.2863(4)
_cell_angle_gamma 105.8019(4)
_cell_formula_units_Z 2
_cell_length_a 13.0048(5)
_cell_length_b 14.7028(5)
_cell_length_c 18.2798(7)
_cell_measurement_reflns_used 9974
_cell_measurement_temperature 198(2)
_cell_measurement_theta_max 27.19
_cell_measurement_theta_min 2.18
_cell_volume 3113.2(2)
_computing_cell_refinement 'Bruker SAINT'
_computing_data_collection 'Bruker APEX2'
_computing_data_reduction 'Bruker SAINT'
_computing_molecular_graphics 'Bruker SHELXTL'
_computing_publication_material 'Bruker SHELXTL'
_computing_structure_refinement 'SHELXL-97 (Sheldrick, 2008)'
_computing_structure_solution 'SHELXS-97 (Sheldrick, 2008)'
_diffrn_ambient_temperature 198(2)
_diffrn_measured_fraction_theta_full 0.997
_diffrn_measured_fraction_theta_max 0.916
_diffrn_measurement_device_type 'Bruker APEX-II CCD'
_diffrn_measurement_method '\f and \w scans'
_diffrn_radiation_monochromator graphite
_diffrn_radiation_source 'fine-focus sealed tube'
_diffrn_radiation_type MoK\a
_diffrn_radiation_wavelength 0.71073
_diffrn_reflns_av_R_equivalents 0.0254
_diffrn_reflns_av_sigmaI/netI 0.0346
_diffrn_reflns_limit_h_max 17
_diffrn_reflns_limit_h_min -16
_diffrn_reflns_limit_k_max 19
_diffrn_reflns_limit_k_min -19
_diffrn_reflns_limit_l_max 24
_diffrn_reflns_limit_l_min -24
_diffrn_reflns_number 38065
_diffrn_reflns_theta_full 25.50
_diffrn_reflns_theta_max 28.94
_diffrn_reflns_theta_min 1.89
_exptl_absorpt_coefficient_mu 1.041
_exptl_absorpt_correction_T_max 0.9232
_exptl_absorpt_correction_T_min 0.7237
_exptl_absorpt_correction_type numerical
_exptl_absorpt_process_details 'Bruker SADABS'
_exptl_crystal_colour blue
_exptl_crystal_density_diffrn 1.476
_exptl_crystal_density_meas ?
_exptl_crystal_description prism
_exptl_crystal_F_000 1426
_exptl_crystal_size_max 0.33
_exptl_crystal_size_mid 0.18
_exptl_crystal_size_min 0.08
_refine_diff_density_max 0.795
_refine_diff_density_min -0.665
_refine_diff_density_rms 0.075
_refine_ls_extinction_method none
_refine_ls_goodness_of_fit_ref 1.030
_refine_ls_hydrogen_treatment constr
_refine_ls_matrix_type full
_refine_ls_number_parameters 716
_refine_ls_number_reflns 15047
_refine_ls_number_restraints 30
_refine_ls_restrained_S_all 1.036
_refine_ls_R_factor_all 0.0486
_refine_ls_R_factor_gt 0.0373
_refine_ls_shift/su_max 0.001
_refine_ls_shift/su_mean 0.000
_refine_ls_structure_factor_coef Fsqd
_refine_ls_weighting_details 'calc w=1/[\s^2^(Fo^2^)+(0.0521P)^2^+1.9911P] where P=(Fo^2^+2Fc^2^)/3'
_refine_ls_weighting_scheme calc
_refine_ls_wR_factor_gt 0.0968
_refine_ls_wR_factor_ref 0.1035
_reflns_number_gt 12382
_reflns_number_total 15047
_reflns_threshold_expression >2sigma(I)
_cod_data_source_file ja203458d_si_003.cif
_cod_data_source_block asb202
_cod_depositor_comments
;
The following automatic conversions were performed:

'_exptl_crystal_density_meas' value 'none' was changed to '?' - the
value is perceived as not measured.

Automatic conversion script
Id: cif_fix_values 3008 2015-01-20 13:52:24Z robertas 
;
_cod_database_code 4106310

loop_
_symmetry_equiv_pos_as_xyz
'x, y, z'
'-x, -y, -z'

loop_
_atom_site_label
_atom_site_type_symbol
_atom_site_fract_x
_atom_site_fract_y
_atom_site_fract_z
_atom_site_U_iso_or_equiv
_atom_site_adp_type
_atom_site_occupancy
_atom_site_symmetry_multiplicity
_atom_site_calc_flag
_atom_site_refinement_flags
_atom_site_disorder_assembly
_atom_site_disorder_group
Ba1 Ba 0.193804(12) 0.923895(12) 0.253959(10) 0.03284(6) Uani 1 1 d . . .
Mn1 Mn 0.25161(3) 1.22612(3) 0.26340(2) 0.03028(9) Uani 1 1 d . . .
S1 S 0.01302(5) 1.12189(6) 0.30758(4) 0.03736(15) Uani 1 1 d . . .
S2 S 0.41554(6) 1.19777(5) 0.38975(4) 0.03481(15) Uani 1 1 d . . .
S3 S 0.31366(6) 1.20434(6) 0.08486(4) 0.03870(16) Uani 1 1 d . . .
S4 S 0.18658(7) 0.62975(6) 0.21672(5) 0.0487(2) Uani 1 1 d . . .
O1 O 0.04837(16) 1.03239(16) 0.27619(13) 0.0421(5) Uani 1 1 d . . .
O2 O -0.01101(17) 1.1449(2) 0.38720(12) 0.0509(6) Uani 1 1 d . . .
O3 O 0.33881(18) 1.09609(15) 0.36135(12) 0.0461(5) Uani 1 1 d . . .
O4 O 0.52133(17) 1.20323(18) 0.36849(12) 0.0488(5) Uani 1 1 d . . .
O5 O 0.3237(2) 1.10807(17) 0.08292(13) 0.0524(6) Uani 1 1 d . . .
O6 O 0.23308(18) 1.19724(18) 0.02530(13) 0.0523(6) Uani 1 1 d . . .
O7 O 0.24441(15) 1.09255(14) 0.21449(11) 0.0349(4) Uani 1 1 d . . .
H7A H 0.2670 1.0837 0.1709 0.052 Uiso 1 1 calc R . .
O8 O -0.0180(2) 0.8247(2) 0.2799(3) 0.0917(11) Uani 1 1 d . . .
O9 O 0.0122(3) 0.8234(2) 0.12888(19) 0.0856(10) Uani 1 1 d . . .
O10 O 0.2152(4) 0.8381(2) 0.09312(18) 0.0933(11) Uani 1 1 d . . .
O11 O 0.3974(3) 0.8984(2) 0.2049(3) 0.1064(14) Uani 1 1 d . . .
O12 O 0.3538(2) 0.8944(2) 0.3520(2) 0.0963(13) Uani 1 1 d . . .
O13 O 0.1561(3) 0.9075(2) 0.40252(17) 0.0906(10) Uani 1 1 d . . .
O14 O 0.1727(2) 0.72173(18) 0.21409(18) 0.0704(8) Uani 1 1 d . . .
O15 O 0.1811(2) 0.6193(2) 0.29137(16) 0.0687(7) Uani 1 1 d . . .
O16 O 0.2710(2) 0.5991(2) 0.17715(19) 0.0775(8) Uani 1 1 d . . .
N1 N 0.2656(2) 1.38162(18) 0.31430(15) 0.0403(5) Uani 1 1 d . . .
N2 N 0.10148(19) 1.21450(18) 0.29908(14) 0.0382(5) Uani 1 1 d . . .
N3 N 0.36107(19) 1.26735(17) 0.36336(13) 0.0346(5) Uani 1 1 d . . .
N4 N 0.2958(2) 1.26719(17) 0.17161(14) 0.0378(5) Uani 1 1 d . . .
F1 F 0.0600(2) 0.44149(17) 0.14867(19) 0.1060(11) Uani 1 1 d . . .
F2 F -0.02309(19) 0.5516(2) 0.18644(18) 0.0936(8) Uani 1 1 d . . .
F3 F 0.0511(2) 0.5356(2) 0.08427(14) 0.0878(8) Uani 1 1 d . . .
C1 C 0.1536(3) 1.3910(3) 0.3150(2) 0.0573(9) Uani 1 1 d . . .
H1B H 0.1222 1.3798 0.2612 0.069 Uiso 1 1 calc R . .
H1C H 0.1565 1.4606 0.3506 0.069 Uiso 1 1 calc R . .
C2 C 0.0835(3) 1.3139(3) 0.3428(2) 0.0547(8) Uani 1 1 d . . .
H2A H 0.1033 1.3341 0.4004 0.066 Uiso 1 1 calc R . .
H2B H 0.0065 1.3087 0.3319 0.066 Uiso 1 1 calc R . .
C3 C -0.1090(2) 1.0991(2) 0.24493(16) 0.0359(6) Uani 1 1 d . . .
C4 C -0.2046(2) 1.1099(3) 0.27569(18) 0.0485(8) Uani 1 1 d . . .
C5 C -0.2955(2) 1.0898(3) 0.22370(19) 0.0493(8) Uani 1 1 d . . .
H5B H -0.3594 1.0989 0.2445 0.059 Uiso 1 1 calc R . .
C6 C -0.2975(2) 1.0574(3) 0.14348(18) 0.0448(7) Uani 1 1 d . . .
C7 C -0.2027(2) 1.0468(2) 0.11396(17) 0.0421(7) Uani 1 1 d . . .
C8 C -0.1080(2) 1.0688(2) 0.16317(16) 0.0363(6) Uani 1 1 d . . .
C9 C -0.2182(3) 1.1401(5) 0.3626(2) 0.105(2) Uani 1 1 d . . .
H9A H -0.2904 1.1475 0.3689 0.158 Uiso 1 1 calc R . .
H9B H -0.1633 1.2050 0.3938 0.158 Uiso 1 1 calc R . .
H9C H -0.2098 1.0871 0.3811 0.158 Uiso 1 1 calc R . .
C10 C -0.3987(3) 1.0346(4) 0.0882(2) 0.0677(11) Uani 1 1 d . . .
H10A H -0.4616 1.0248 0.1157 0.102 Uiso 1 1 calc R . .
H10B H -0.4070 0.9723 0.0419 0.102 Uiso 1 1 calc R . .
H10C H -0.3932 1.0917 0.0712 0.102 Uiso 1 1 calc R . .
C11 C -0.0093(3) 1.0584(3) 0.12380(18) 0.0513(8) Uani 1 1 d . . .
H11A H 0.0297 1.0250 0.1478 0.077 Uiso 1 1 calc R . .
H11B H 0.0381 1.1262 0.1308 0.077 Uiso 1 1 calc R . .
H11C H -0.0319 1.0172 0.0673 0.077 Uiso 1 1 calc R . .
C12 C 0.3273(3) 1.4269(3) 0.3953(2) 0.0550(9) Uani 1 1 d . . .
H12A H 0.2777 1.4164 0.4333 0.066 Uiso 1 1 calc R . .
H12B H 0.3604 1.5012 0.4101 0.066 Uiso 1 1 calc R . .
C13 C 0.4147(3) 1.3778(2) 0.39899(19) 0.0448(7) Uani 1 1 d . . .
H13A H 0.4725 1.3986 0.3691 0.054 Uiso 1 1 calc R . .
H13B H 0.4472 1.3981 0.4545 0.054 Uiso 1 1 calc R . .
C14 C 0.4288(2) 1.2438(2) 0.49591(16) 0.0341(6) Uani 1 1 d . . .
C15 C 0.5293(2) 1.2790(2) 0.54390(16) 0.0341(6) Uani 1 1 d . . .
C16 C 0.5310(2) 1.3099(2) 0.62611(17) 0.0388(6) Uani 1 1 d . . .
H16B H 0.5983 1.3305 0.6589 0.047 Uiso 1 1 calc R . .
C17 C 0.4402(3) 1.3117(3) 0.66093(18) 0.0451(7) Uani 1 1 d . . .
C18 C 0.3419(3) 1.2768(3) 0.61206(19) 0.0526(8) Uani 1 1 d . . .
H18A H 0.2781 1.2775 0.6356 0.063 Uiso 1 1 calc R . .
C19 C 0.3327(2) 1.2407(3) 0.53001(19) 0.0469(7) Uani 1 1 d . . .
C20 C 0.6377(2) 1.2886(3) 0.51515(18) 0.0448(7) Uani 1 1 d . . .
H20A H 0.6953 1.3170 0.5605 0.067 Uiso 1 1 calc R . .
H20B H 0.6484 1.3340 0.4857 0.067 Uiso 1 1 calc R . .
H20C H 0.6398 1.2212 0.4805 0.067 Uiso 1 1 calc R . .
C21 C 0.4452(3) 1.3509(3) 0.7499(2) 0.0621(10) Uani 1 1 d . . .
H21A H 0.5197 1.3683 0.7749 0.093 Uiso 1 1 calc R . .
H21B H 0.3979 1.2980 0.7648 0.093 Uiso 1 1 calc R . .
H21C H 0.4213 1.4119 0.7675 0.093 Uiso 1 1 calc R . .
C22 C 0.2203(3) 1.2000(3) 0.4836(2) 0.0634(10) Uani 1 1 d . . .
H22A H 0.1691 1.2201 0.5192 0.095 Uiso 1 1 calc R . .
H22B H 0.1995 1.1254 0.4592 0.095 Uiso 1 1 calc R . .
H22C H 0.2193 1.2280 0.4423 0.095 Uiso 1 1 calc R . .
C23 C 0.3215(3) 1.4345(2) 0.2644(2) 0.0508(8) Uani 1 1 d . . .
H23A H 0.3040 1.4990 0.2749 0.061 Uiso 1 1 calc R . .
H23B H 0.4007 1.4516 0.2780 0.061 Uiso 1 1 calc R . .
C24 C 0.2877(3) 1.3686(2) 0.17936(19) 0.0463(7) Uani 1 1 d . . .
H24A H 0.2126 1.3634 0.1620 0.056 Uiso 1 1 calc R . .
H24B H 0.3358 1.3969 0.1468 0.056 Uiso 1 1 calc R . .
C25 C 0.4429(2) 1.2770(2) 0.07213(17) 0.0400(6) Uani 1 1 d . . .
C26 C 0.4530(3) 1.3171(3) 0.01263(19) 0.0485(8) Uani 1 1 d . . .
C27 C 0.5554(3) 1.3734(3) 0.0069(2) 0.0590(9) Uani 1 1 d . . .
H27A H 0.5628 1.4021 -0.0324 0.071 Uiso 1 1 calc R . .
C28 C 0.6466(3) 1.3889(3) 0.0566(2) 0.0661(11) Uani 1 1 d . . .
C29 C 0.6337(3) 1.3483(3) 0.1139(2) 0.0655(11) Uani 1 1 d . . .
H29A H 0.6962 1.3582 0.1481 0.079 Uiso 1 1 calc R . .
C30 C 0.5340(3) 1.2935(3) 0.12463(18) 0.0485(8) Uani 1 1 d . . .
C31 C 0.3624(3) 1.3059(4) -0.0464(2) 0.0732(13) Uani 1 1 d . . .
H31A H 0.3916 1.3380 -0.0830 0.110 Uiso 1 1 calc R . .
H31B H 0.3116 1.3391 -0.0187 0.110 Uiso 1 1 calc R . .
H31C H 0.3247 1.2333 -0.0760 0.110 Uiso 1 1 calc R . .
C32 C 0.7582(3) 1.4481(5) 0.0454(3) 0.110(2) Uani 1 1 d . . .
H32A H 0.8075 1.4071 0.0408 0.164 Uiso 1 1 calc R . .
H32B H 0.7870 1.5125 0.0911 0.164 Uiso 1 1 calc R . .
H32C H 0.7512 1.4625 -0.0027 0.164 Uiso 1 1 calc R . .
C33 C 0.5306(3) 1.2580(3) 0.1931(2) 0.0635(10) Uani 1 1 d . . .
H33A H 0.6039 1.2630 0.2129 0.095 Uiso 1 1 calc R . .
H33B H 0.4846 1.1869 0.1753 0.095 Uiso 1 1 calc R . .
H33C H 0.5010 1.3010 0.2355 0.095 Uiso 1 1 calc R . .
C34 C -0.1046(4) 0.8141(5) 0.2231(5) 0.132(3) Uani 1 1 d . . .
H34A H -0.1095 0.8822 0.2287 0.158 Uiso 1 1 calc R . .
H34B H -0.1742 0.7743 0.2321 0.158 Uiso 1 1 calc R . .
C35 C -0.0830(4) 0.7616(4) 0.1435(5) 0.136(3) Uani 1 1 d . . .
H35A H -0.0738 0.6953 0.1390 0.163 Uiso 1 1 calc R . .
H35B H -0.1449 0.7483 0.1038 0.163 Uiso 1 1 calc R . .
C36 C 0.0342(7) 0.7831(4) 0.0479(3) 0.130(3) Uani 1 1 d . . .
H36A H -0.0226 0.7846 0.0109 0.156 Uiso 1 1 calc R . .
H36B H 0.0337 0.7115 0.0335 0.156 Uiso 1 1 calc R . .
C37 C 0.1403(8) 0.8458(5) 0.0418(3) 0.138(3) Uani 1 1 d . . .
H37A H 0.1562 0.8204 -0.0130 0.166 Uiso 1 1 calc R . .
H37B H 0.1418 0.9177 0.0566 0.166 Uiso 1 1 calc R . .
C38 C 0.3219(7) 0.8647(4) 0.0750(4) 0.141(3) Uani 1 1 d . . .
H38A H 0.3494 0.9389 0.0869 0.169 Uiso 1 1 calc R . .
H38B H 0.3229 0.8276 0.0183 0.169 Uiso 1 1 calc R . .
C39 C 0.3898(6) 0.8357(5) 0.1247(5) 0.154(4) Uani 1 1 d . . .
H39A H 0.3571 0.7632 0.1171 0.185 Uiso 1 1 calc R . .
H39B H 0.4628 0.8442 0.1092 0.185 Uiso 1 1 calc R . .
C40 C 0.4629(4) 0.8714(5) 0.2545(7) 0.155(4) Uani 1 1 d . . .
H40A H 0.5382 0.8865 0.2431 0.185 Uiso 1 1 calc R . .
H40B H 0.4346 0.7974 0.2432 0.185 Uiso 1 1 calc R . .
C41 C 0.4614(4) 0.9285(4) 0.3365(6) 0.147(4) Uani 1 1 d . . .
H41A H 0.5128 0.9165 0.3708 0.176 Uiso 1 1 calc R . .
H41B H 0.4825 1.0024 0.3471 0.176 Uiso 1 1 calc R . .
C42 C 0.3444(6) 0.9338(4) 0.4319(4) 0.143(4) Uani 1 1 d . . .
H42A H 0.3555 1.0081 0.4500 0.172 Uiso 1 1 calc R . .
H42B H 0.3994 0.9224 0.4638 0.172 Uiso 1 1 calc R . .
C43 C 0.2360(6) 0.8813(4) 0.4412(3) 0.128(3) Uani 1 1 d . . .
H43A H 0.2230 0.8067 0.4180 0.153 Uiso 1 1 calc R . .
H43B H 0.2298 0.9010 0.4981 0.153 Uiso 1 1 calc R . .
C44 C 0.0494(7) 0.8542(6) 0.4100(4) 0.140(3) Uani 1 1 d . . .
H44A H 0.0380 0.8790 0.4660 0.168 Uiso 1 1 calc R . .
H44B H 0.0399 0.7801 0.3921 0.168 Uiso 1 1 calc R . .
C45 C -0.0297(5) 0.8730(6) 0.3604(5) 0.137(3) Uani 1 1 d . . .
H45A H -0.1042 0.8441 0.3692 0.165 Uiso 1 1 calc R . .
H45B H -0.0152 0.9472 0.3742 0.165 Uiso 1 1 calc R . .
C46 C 0.0636(3) 0.5347(3) 0.1556(2) 0.0570(9) Uani 1 1 d . . .
O17 O 0.1782(12) 1.4901(11) 0.5451(7) 0.201(3) Uiso 0.50 1 d PD A 1
C47 C 0.0684(11) 1.4845(16) 0.5582(9) 0.201(3) Uiso 0.50 1 d PD A 1
H47A H 0.0165 1.4220 0.5188 0.242 Uiso 0.50 1 calc PR A 1
H47B H 0.0504 1.5449 0.5561 0.242 Uiso 0.50 1 calc PR A 1
C48 C 0.0681(12) 1.4823(15) 0.6422(10) 0.201(3) Uiso 0.50 1 d PD A 1
H48A H 0.0074 1.5023 0.6672 0.242 Uiso 0.50 1 calc PR A 1
H48B H 0.0677 1.4152 0.6429 0.242 Uiso 0.50 1 calc PR A 1
C49 C 0.1755(14) 1.5630(14) 0.6788(7) 0.201(3) Uiso 0.50 1 d PD A 1
H49A H 0.1985 1.5703 0.7334 0.242 Uiso 0.50 1 calc PR A 1
H49B H 0.1762 1.6301 0.6778 0.242 Uiso 0.50 1 calc PR A 1
C50 C 0.2433(10) 1.5103(15) 0.6183(10) 0.201(3) Uiso 0.50 1 d PD A 1
H50A H 0.3171 1.5565 0.6238 0.242 Uiso 0.50 1 calc PR A 1
H50B H 0.2480 1.4466 0.6233 0.242 Uiso 0.50 1 calc PR A 1
O18 O 0.0669(10) 1.4339(10) 0.5825(8) 0.201(3) Uiso 0.50 1 d PD B 2
C51 C 0.1323(14) 1.4064(11) 0.6291(12) 0.201(3) Uiso 0.50 1 d PD B 2
H51A H 0.1645 1.3558 0.5951 0.242 Uiso 0.50 1 calc PR B 2
H51B H 0.0889 1.3761 0.6628 0.242 Uiso 0.50 1 calc PR B 2
C52 C 0.2182(13) 1.5010(14) 0.6785(9) 0.201(3) Uiso 0.50 1 d PD B 2
H52A H 0.2836 1.4865 0.6947 0.242 Uiso 0.50 1 calc PR B 2
H52B H 0.1927 1.5410 0.7261 0.242 Uiso 0.50 1 calc PR B 2
C53 C 0.2384(11) 1.5553(12) 0.6202(12) 0.201(3) Uiso 0.50 1 d PD B 2
H53A H 0.2817 1.6280 0.6466 0.242 Uiso 0.50 1 calc PR B 2
H53B H 0.2737 1.5209 0.5763 0.242 Uiso 0.50 1 calc PR B 2
C54 C 0.1232(14) 1.5428(12) 0.5929(12) 0.201(3) Uiso 0.50 1 d PD B 2
H54A H 0.1159 1.5530 0.5425 0.242 Uiso 0.50 1 calc PR B 2
H54B H 0.0945 1.5909 0.6331 0.242 Uiso 0.50 1 calc PR B 2

loop_
_atom_site_aniso_label
_atom_site_aniso_U_11
_atom_site_aniso_U_22
_atom_site_aniso_U_33
_atom_site_aniso_U_23
_atom_site_aniso_U_13
_atom_site_aniso_U_12
Ba1 0.03060(9) 0.03027(9) 0.03888(10) 0.01761(7) -0.00305(6) 0.00630(6)
Mn1 0.0363(2) 0.02782(19) 0.0304(2) 0.01230(16) 0.00692(16) 0.01344(16)
S1 0.0307(3) 0.0550(4) 0.0334(3) 0.0212(3) 0.0065(3) 0.0178(3)
S2 0.0360(3) 0.0329(3) 0.0333(3) 0.0111(3) -0.0023(3) 0.0099(3)
S3 0.0440(4) 0.0393(4) 0.0318(3) 0.0159(3) 0.0059(3) 0.0081(3)
S4 0.0460(4) 0.0338(4) 0.0625(5) 0.0215(4) -0.0157(4) 0.0051(3)
O1 0.0346(10) 0.0503(12) 0.0538(12) 0.0306(10) 0.0098(9) 0.0172(9)
O2 0.0384(11) 0.0871(17) 0.0329(11) 0.0273(11) 0.0061(9) 0.0218(11)
O3 0.0558(13) 0.0300(10) 0.0462(12) 0.0150(9) -0.0158(10) 0.0056(9)
O4 0.0437(12) 0.0640(14) 0.0367(11) 0.0117(10) 0.0035(9) 0.0236(11)
O5 0.0806(17) 0.0405(12) 0.0405(12) 0.0169(10) 0.0213(11) 0.0216(12)
O6 0.0435(12) 0.0644(15) 0.0414(12) 0.0247(11) -0.0019(9) -0.0004(11)
O7 0.0448(11) 0.0302(9) 0.0348(10) 0.0144(8) 0.0113(8) 0.0157(8)
O8 0.0510(17) 0.074(2) 0.165(4) 0.070(2) 0.028(2) 0.0078(14)
O9 0.086(2) 0.0514(16) 0.095(2) 0.0133(15) -0.0537(17) 0.0115(15)
O10 0.171(4) 0.0589(18) 0.0594(18) 0.0257(15) 0.039(2) 0.042(2)
O11 0.0666(19) 0.0534(17) 0.221(5) 0.062(2) 0.060(2) 0.0335(15)
O12 0.079(2) 0.0468(15) 0.146(3) 0.0423(18) -0.067(2) -0.0045(14)
O13 0.151(3) 0.075(2) 0.0617(17) 0.0489(16) 0.0201(19) 0.028(2)
O14 0.0775(18) 0.0357(12) 0.095(2) 0.0285(13) -0.0223(15) 0.0118(12)
O15 0.0764(18) 0.0625(16) 0.0622(16) 0.0305(13) -0.0198(13) 0.0085(14)
O16 0.0516(15) 0.080(2) 0.101(2) 0.0343(17) 0.0021(15) 0.0220(14)
N1 0.0504(14) 0.0319(12) 0.0414(13) 0.0125(10) 0.0088(11) 0.0186(11)
N2 0.0361(12) 0.0410(13) 0.0402(13) 0.0130(11) 0.0097(10) 0.0183(10)
N3 0.0396(12) 0.0282(11) 0.0346(12) 0.0127(9) -0.0018(10) 0.0079(9)
N4 0.0519(14) 0.0325(12) 0.0349(12) 0.0169(10) 0.0087(11) 0.0163(11)
F1 0.104(2) 0.0411(13) 0.142(3) 0.0278(14) -0.0554(19) -0.0051(13)
F2 0.0490(13) 0.117(2) 0.106(2) 0.0472(18) -0.0037(13) 0.0077(14)
F3 0.0863(17) 0.0991(19) 0.0597(14) 0.0259(14) -0.0237(12) 0.0104(15)
C1 0.067(2) 0.0487(19) 0.065(2) 0.0176(17) 0.0184(18) 0.0349(18)
C2 0.0525(19) 0.054(2) 0.060(2) 0.0130(17) 0.0193(16) 0.0294(17)
C3 0.0309(13) 0.0506(16) 0.0315(13) 0.0178(12) 0.0064(11) 0.0174(12)
C4 0.0376(16) 0.080(2) 0.0331(15) 0.0209(16) 0.0100(12) 0.0267(16)
C5 0.0333(15) 0.079(2) 0.0442(17) 0.0263(17) 0.0112(13) 0.0263(15)
C6 0.0364(15) 0.060(2) 0.0382(15) 0.0181(14) -0.0004(12) 0.0167(14)
C7 0.0407(15) 0.0516(18) 0.0342(14) 0.0141(13) 0.0013(12) 0.0176(13)
C8 0.0365(14) 0.0474(16) 0.0317(13) 0.0170(12) 0.0091(11) 0.0199(12)
C9 0.057(2) 0.235(7) 0.040(2) 0.045(3) 0.0238(18) 0.076(3)
C10 0.0421(19) 0.106(3) 0.050(2) 0.023(2) -0.0029(16) 0.026(2)
C11 0.0479(18) 0.084(3) 0.0363(16) 0.0261(17) 0.0169(14) 0.0368(18)
C12 0.080(2) 0.0360(16) 0.0440(18) 0.0091(14) 0.0009(17) 0.0199(16)
C13 0.0547(18) 0.0302(14) 0.0425(16) 0.0107(12) -0.0025(14) 0.0074(13)
C14 0.0329(13) 0.0351(14) 0.0338(14) 0.0159(11) -0.0006(11) 0.0065(11)
C15 0.0363(14) 0.0271(13) 0.0379(14) 0.0126(11) -0.0002(11) 0.0085(11)
C16 0.0419(15) 0.0370(15) 0.0366(14) 0.0152(12) -0.0056(12) 0.0103(12)
C17 0.0461(17) 0.0539(19) 0.0351(15) 0.0212(14) 0.0030(13) 0.0096(14)
C18 0.0368(16) 0.079(2) 0.0445(17) 0.0299(17) 0.0086(13) 0.0120(16)
C19 0.0351(15) 0.063(2) 0.0425(16) 0.0259(15) 0.0014(13) 0.0071(14)
C20 0.0353(15) 0.0518(18) 0.0431(16) 0.0112(14) -0.0007(12) 0.0169(13)
C21 0.062(2) 0.086(3) 0.0384(17) 0.0254(18) 0.0052(16) 0.021(2)
C22 0.0323(16) 0.103(3) 0.049(2) 0.034(2) 0.0020(14) 0.0060(18)
C23 0.070(2) 0.0327(15) 0.0549(19) 0.0200(14) 0.0086(17) 0.0191(15)
C24 0.061(2) 0.0409(16) 0.0502(18) 0.0258(14) 0.0127(15) 0.0234(15)
C25 0.0379(15) 0.0506(17) 0.0341(14) 0.0190(13) 0.0053(12) 0.0134(13)
C26 0.0423(17) 0.065(2) 0.0404(16) 0.0263(16) 0.0051(13) 0.0107(15)
C27 0.0477(19) 0.073(2) 0.055(2) 0.0333(19) 0.0100(16) 0.0042(17)
C28 0.0396(18) 0.083(3) 0.061(2) 0.024(2) 0.0045(16) -0.0007(18)
C29 0.0428(19) 0.088(3) 0.052(2) 0.015(2) -0.0097(16) 0.0157(19)
C30 0.0465(17) 0.064(2) 0.0349(15) 0.0144(15) 0.0019(13) 0.0227(16)
C31 0.050(2) 0.122(4) 0.063(2) 0.066(3) 0.0033(17) 0.010(2)
C32 0.044(2) 0.147(5) 0.111(4) 0.053(4) 0.005(2) -0.017(3)
C33 0.063(2) 0.096(3) 0.049(2) 0.035(2) 0.0035(17) 0.041(2)
C34 0.029(2) 0.094(4) 0.261(10) 0.077(5) -0.001(4) -0.008(2)
C35 0.067(3) 0.070(3) 0.223(8) 0.029(4) -0.084(4) -0.002(3)
C36 0.221(8) 0.075(3) 0.066(3) -0.012(3) -0.080(4) 0.065(4)
C37 0.303(11) 0.071(4) 0.049(3) 0.020(3) 0.024(5) 0.075(5)
C38 0.239(8) 0.087(4) 0.156(6) 0.070(4) 0.155(6) 0.091(5)
C39 0.180(7) 0.091(4) 0.279(10) 0.112(6) 0.180(7) 0.099(5)
C40 0.049(3) 0.059(3) 0.363(13) 0.084(5) 0.019(5) 0.024(3)
C41 0.056(3) 0.057(3) 0.314(11) 0.075(5) -0.072(5) 0.002(2)
C42 0.186(7) 0.063(3) 0.139(5) 0.055(3) -0.124(5) -0.025(4)
C43 0.227(8) 0.076(3) 0.068(3) 0.047(3) -0.047(4) 0.012(4)
C44 0.201(8) 0.137(6) 0.145(6) 0.114(5) 0.093(6) 0.058(6)
C45 0.125(5) 0.141(6) 0.208(8) 0.122(6) 0.118(6) 0.050(5)
C46 0.052(2) 0.0500(19) 0.066(2) 0.0272(17) -0.0156(17) 0.0068(16)

loop_
_atom_type_symbol
_atom_type_description
_atom_type_scat_dispersion_real
_atom_type_scat_dispersion_imag
_atom_type_scat_source
C C 0.0033 0.0016 'International Tables Vol C Tables 4.2.6.8 and 6.1.1.4'
H H 0.0000 0.0000 'International Tables Vol C Tables 4.2.6.8 and 6.1.1.4'
N N 0.0061 0.0033 'International Tables Vol C Tables 4.2.6.8 and 6.1.1.4'
O O 0.0106 0.0060 'International Tables Vol C Tables 4.2.6.8 and 6.1.1.4'
F F 0.0171 0.0103 'International Tables Vol C Tables 4.2.6.8 and 6.1.1.4'
S S 0.1246 0.1234 'International Tables Vol C Tables 4.2.6.8 and 6.1.1.4'
Mn Mn 0.3368 0.7283 'International Tables Vol C Tables 4.2.6.8 and 6.1.1.4'
Ba Ba -0.3244 2.2819 'International Tables Vol C Tables 4.2.6.8 and 6.1.1.4'

loop_
_geom_angle_atom_site_label_1
_geom_angle_atom_site_label_2
_geom_angle_atom_site_label_3
_geom_angle
O3 Ba1 O14 132.03(7)
O3 Ba1 O7 63.70(6)
O14 Ba1 O7 149.00(8)
O3 Ba1 O1 86.85(6)
O14 Ba1 O1 133.36(8)
O7 Ba1 O1 63.17(6)
O3 Ba1 O10 124.00(9)
O14 Ba1 O10 70.83(9)
O7 Ba1 O10 78.51(7)
O1 Ba1 O10 112.00(9)
O3 Ba1 O13 76.31(8)
O14 Ba1 O13 80.82(9)
O7 Ba1 O13 129.81(7)
O1 Ba1 O13 86.64(9)
O10 Ba1 O13 151.64(9)
O3 Ba1 O9 151.38(7)
O14 Ba1 O9 76.55(8)
O7 Ba1 O9 90.74(7)
O1 Ba1 O9 69.24(8)
O10 Ba1 O9 56.86(12)
O13 Ba1 O9 116.11(11)
O3 Ba1 O8 125.23(10)
O14 Ba1 O8 71.87(9)
O7 Ba1 O8 124.87(7)
O1 Ba1 O8 63.45(8)
O10 Ba1 O8 109.96(12)
O13 Ba1 O8 58.18(12)
O9 Ba1 O8 58.07(12)
O3 Ba1 O11 78.60(9)
O14 Ba1 O11 73.98(9)
O7 Ba1 O11 86.23(7)
O1 Ba1 O11 149.40(7)
O10 Ba1 O11 58.23(13)
O13 Ba1 O11 115.22(12)
O9 Ba1 O11 114.22(12)
O8 Ba1 O11 145.84(9)
O3 Ba1 O12 63.51(7)
O14 Ba1 O12 68.57(8)
O7 Ba1 O12 119.98(7)
O1 Ba1 O12 137.26(10)
O10 Ba1 O12 110.12(12)
O13 Ba1 O12 58.04(12)
O9 Ba1 O12 145.11(8)
O8 Ba1 O12 108.01(11)
O11 Ba1 O12 57.26(13)
O3 Ba1 Mn1 53.24(4)
O14 Ba1 Mn1 166.49(7)
O7 Ba1 Mn1 17.51(4)
O1 Ba1 Mn1 53.21(4)
O10 Ba1 Mn1 95.91(6)
O13 Ba1 Mn1 112.45(6)
O9 Ba1 Mn1 98.65(6)
O8 Ba1 Mn1 116.61(6)
O11 Ba1 Mn1 97.12(6)
O12 Ba1 Mn1 115.56(5)
O7 Mn1 N4 95.74(9)
O7 Mn1 N2 102.02(9)
N4 Mn1 N2 124.27(10)
O7 Mn1 N3 100.27(9)
N4 Mn1 N3 121.44(10)
N2 Mn1 N3 106.69(10)
O7 Mn1 N1 176.43(9)
N4 Mn1 N1 80.84(9)
N2 Mn1 N1 80.89(10)
N3 Mn1 N1 80.74(9)
O7 Mn1 Ba1 26.89(6)
N4 Mn1 Ba1 122.63(7)
N2 Mn1 Ba1 85.21(7)
N3 Mn1 Ba1 85.29(6)
N1 Mn1 Ba1 156.52(7)
O2 S1 O1 114.71(13)
O2 S1 N2 112.14(14)
O1 S1 N2 107.79(12)
O2 S1 C3 107.53(12)
O1 S1 C3 107.21(13)
N2 S1 C3 107.10(13)
O4 S2 O3 115.23(14)
O4 S2 N3 113.53(14)
O3 S2 N3 107.36(12)
O4 S2 C14 107.74(12)
O3 S2 C14 105.89(13)
N3 S2 C14 106.48(13)
O6 S3 O5 115.35(15)
O6 S3 N4 111.94(14)
O5 S3 N4 108.36(12)
O6 S3 C25 108.09(13)
O5 S3 C25 107.29(15)
N4 S3 C25 105.24(14)
O16 S4 O15 114.50(18)
O16 S4 O14 115.14(19)
O15 S4 O14 115.62(18)
O16 S4 C46 103.97(19)
O15 S4 C46 103.26(17)
O14 S4 C46 101.80(16)
S1 O1 Ba1 155.76(13)
S2 O3 Ba1 156.36(12)
Mn1 O7 Ba1 135.60(9)
Mn1 O7 H7A 109.5
Ba1 O7 H7A 114.7
C45 O8 C34 114.7(5)
C45 O8 Ba1 109.2(3)
C34 O8 Ba1 113.7(3)
C35 O9 C36 113.7(5)
C35 O9 Ba1 117.7(3)
C36 O9 Ba1 117.8(3)
C37 O10 C38 112.6(5)
C37 O10 Ba1 114.3(3)
C38 O10 Ba1 115.7(4)
C39 O11 C40 110.1(5)
C39 O11 Ba1 114.7(4)
C40 O11 Ba1 116.9(4)
C42 O12 C41 113.1(5)
C42 O12 Ba1 111.9(3)
C41 O12 Ba1 113.1(3)
C44 O13 C43 110.4(4)
C44 O13 Ba1 118.5(4)
C43 O13 Ba1 116.6(3)
S4 O14 Ba1 160.98(16)
C12 N1 C23 110.0(3)
C12 N1 C1 111.4(3)
C23 N1 C1 108.2(3)
C12 N1 Mn1 110.06(18)
C23 N1 Mn1 109.26(18)
C1 N1 Mn1 107.79(19)
C2 N2 S1 112.0(2)
C2 N2 Mn1 114.6(2)
S1 N2 Mn1 131.43(14)
C13 N3 S2 116.80(19)
C13 N3 Mn1 112.36(17)
S2 N3 Mn1 128.28(13)
C24 N4 S3 111.88(19)
C24 N4 Mn1 114.06(18)
S3 N4 Mn1 132.60(14)
N1 C1 C2 110.1(3)
N1 C1 H1B 109.6
C2 C1 H1B 109.6
N1 C1 H1C 109.6
C2 C1 H1C 109.6
H1B C1 H1C 108.2
N2 C2 C1 107.1(3)
N2 C2 H2A 110.3
C1 C2 H2A 110.3
N2 C2 H2B 110.3
C1 C2 H2B 110.3
H2A C2 H2B 108.6
C8 C3 C4 119.8(2)
C8 C3 S1 118.4(2)
C4 C3 S1 121.9(2)
C5 C4 C3 118.5(3)
C5 C4 C9 115.9(3)
C3 C4 C9 125.5(3)
C6 C5 C4 122.8(3)
C6 C5 H5B 118.6
C4 C5 H5B 118.6
C5 C6 C7 118.0(3)
C5 C6 C10 121.5(3)
C7 C6 C10 120.5(3)
C8 C7 C6 121.9(3)
C7 C8 C3 118.9(2)
C7 C8 C11 116.7(3)
C3 C8 C11 124.4(3)
C4 C9 H9A 109.5
C4 C9 H9B 109.5
H9A C9 H9B 109.5
C4 C9 H9C 109.5
H9A C9 H9C 109.5
H9B C9 H9C 109.5
C6 C10 H10A 109.5
C6 C10 H10B 109.5
H10A C10 H10B 109.5
C6 C10 H10C 109.5
H10A C10 H10C 109.5
H10B C10 H10C 109.5
C8 C11 H11A 109.5
C8 C11 H11B 109.5
H11A C11 H11B 109.5
C8 C11 H11C 109.5
H11A C11 H11C 109.5
H11B C11 H11C 109.5
N1 C12 C13 110.2(3)
N1 C12 H12A 109.6
C13 C12 H12A 109.6
N1 C12 H12B 109.6
C13 C12 H12B 109.6
H12A C12 H12B 108.1
N3 C13 C12 105.8(3)
N3 C13 H13A 110.6
C12 C13 H13A 110.6
N3 C13 H13B 110.6
C12 C13 H13B 110.6
H13A C13 H13B 108.7
C15 C14 C19 120.4(3)
C15 C14 S2 122.2(2)
C19 C14 S2 117.4(2)
C14 C15 C16 118.0(3)
C14 C15 C20 125.6(3)
C16 C15 C20 116.4(2)
C17 C16 C15 122.9(3)
C17 C16 H16B 118.6
C15 C16 H16B 118.6
C16 C17 C18 117.9(3)
C16 C17 C21 121.8(3)
C18 C17 C21 120.4(3)
C17 C18 C19 122.8(3)
C17 C18 H18A 118.6
C19 C18 H18A 118.6
C18 C19 C14 118.0(3)
C18 C19 C22 117.4(3)
C14 C19 C22 124.6(3)
C15 C20 H20A 109.5
C15 C20 H20B 109.5
H20A C20 H20B 109.5
C15 C20 H20C 109.5
H20A C20 H20C 109.5
H20B C20 H20C 109.5
C17 C21 H21A 109.5
C17 C21 H21B 109.5
H21A C21 H21B 109.5
C17 C21 H21C 109.5
H21A C21 H21C 109.5
H21B C21 H21C 109.5
C19 C22 H22A 109.5
C19 C22 H22B 109.5
H22A C22 H22B 109.5
C19 C22 H22C 109.5
H22A C22 H22C 109.5
H22B C22 H22C 109.5
C24 C23 N1 110.5(3)
C24 C23 H23A 109.6
N1 C23 H23A 109.6
C24 C23 H23B 109.6
N1 C23 H23B 109.6
H23A C23 H23B 108.1
N4 C24 C23 106.1(2)
N4 C24 H24A 110.5
C23 C24 H24A 110.5
N4 C24 H24B 110.5
C23 C24 H24B 110.5
H24A C24 H24B 108.7
C26 C25 C30 120.6(3)
C26 C25 S3 121.6(2)
C30 C25 S3 117.7(2)
C27 C26 C25 118.4(3)
C27 C26 C31 115.8(3)
C25 C26 C31 125.8(3)
C28 C27 C26 122.2(3)
C28 C27 H27A 118.9
C26 C27 H27A 118.9
C29 C28 C27 117.8(3)
C29 C28 C32 122.2(4)
C27 C28 C32 119.9(4)
C28 C29 C30 123.4(3)
C28 C29 H29A 118.3
C30 C29 H29A 118.3
C29 C30 C25 117.5(3)
C29 C30 C33 117.9(3)
C25 C30 C33 124.5(3)
C26 C31 H31A 109.5
C26 C31 H31B 109.5
H31A C31 H31B 109.5
C26 C31 H31C 109.5
H31A C31 H31C 109.5
H31B C31 H31C 109.5
C28 C32 H32A 109.5
C28 C32 H32B 109.5
H32A C32 H32B 109.5
C28 C32 H32C 109.5
H32A C32 H32C 109.5
H32B C32 H32C 109.5
C30 C33 H33A 109.5
C30 C33 H33B 109.5
H33A C33 H33B 109.5
C30 C33 H33C 109.5
H33A C33 H33C 109.5
H33B C33 H33C 109.5
O8 C34 C35 108.7(5)
O8 C34 H34A 110.0
C35 C34 H34A 110.0
O8 C34 H34B 110.0
C35 C34 H34B 110.0
H34A C34 H34B 108.3
O9 C35 C34 109.4(4)
O9 C35 H35A 109.8
C34 C35 H35A 109.8
O9 C35 H35B 109.8
C34 C35 H35B 109.8
H35A C35 H35B 108.2
O9 C36 C37 109.1(4)
O9 C36 H36A 109.9
C37 C36 H36A 109.9
O9 C36 H36B 109.9
C37 C36 H36B 109.9
H36A C36 H36B 108.3
O10 C37 C36 106.6(4)
O10 C37 H37A 110.4
C36 C37 H37A 110.4
O10 C37 H37B 110.4
C36 C37 H37B 110.4
H37A C37 H37B 108.6
O10 C38 C39 106.9(4)
O10 C38 H38A 110.3
C39 C38 H38A 110.3
O10 C38 H38B 110.3
C39 C38 H38B 110.3
H38A C38 H38B 108.6
O11 C39 C38 109.1(4)
O11 C39 H39A 109.9
C38 C39 H39A 109.9
O11 C39 H39B 109.9
C38 C39 H39B 109.9
H39A C39 H39B 108.3
O11 C40 C41 109.7(4)
O11 C40 H40A 109.7
C41 C40 H40A 109.7
O11 C40 H40B 109.7
C41 C40 H40B 109.7
H40A C40 H40B 108.2
O12 C41 C40 107.3(5)
O12 C41 H41A 110.3
C40 C41 H41A 110.3
O12 C41 H41B 110.3
C40 C41 H41B 110.3
H41A C41 H41B 108.5
O12 C42 C43 107.6(4)
O12 C42 H42A 110.2
C43 C42 H42A 110.2
O12 C42 H42B 110.2
C43 C42 H42B 110.2
H42A C42 H42B 108.5
O13 C43 C42 110.3(4)
O13 C43 H43A 109.6
C42 C43 H43A 109.6
O13 C43 H43B 109.6
C42 C43 H43B 109.6
H43A C43 H43B 108.1
O13 C44 C45 108.1(4)
O13 C44 H44A 110.1
C45 C44 H44A 110.1
O13 C44 H44B 110.1
C45 C44 H44B 110.1
H44A C44 H44B 108.4
O8 C45 C44 107.3(5)
O8 C45 H45A 110.3
C44 C45 H45A 110.3
O8 C45 H45B 110.3
C44 C45 H45B 110.3
H45A C45 H45B 108.5
F3 C46 F1 108.0(3)
F3 C46 F2 105.9(3)
F1 C46 F2 106.7(3)
F3 C46 S4 112.6(3)
F1 C46 S4 112.2(2)
F2 C46 S4 111.1(3)
C47 O17 C50 109.6(5)
O17 C47 C48 102.9(6)
O17 C47 H47A 111.2
C48 C47 H47A 111.2
O17 C47 H47B 111.2
C48 C47 H47B 111.2
H47A C47 H47B 109.1
C49 C48 C47 96.9(7)
C49 C48 H48A 112.4
C47 C48 H48A 112.4
C49 C48 H48B 112.4
C47 C48 H48B 112.4
H48A C48 H48B 109.9
C48 C49 C50 96.3(7)
C48 C49 H49A 112.5
C50 C49 H49A 112.5
C48 C49 H49B 112.5
C50 C49 H49B 112.5
H49A C49 H49B 110.0
O17 C50 C49 99.8(6)
O17 C50 H50A 111.8
C49 C50 H50A 111.8
O17 C50 H50B 111.8
C49 C50 H50B 111.8
H50A C50 H50B 109.5
C51 O18 C54 107.4(5)
O18 C51 C52 106.8(6)
O18 C51 H51A 110.4
C52 C51 H51A 110.4
O18 C51 H51B 110.4
C52 C51 H51B 110.4
H51A C51 H51B 108.6
C51 C52 C53 100.3(7)
C51 C52 H52A 111.7
C53 C52 H52A 111.7
C51 C52 H52B 111.7
C53 C52 H52B 111.7
H52A C52 H52B 109.5
C54 C53 C52 98.5(7)
C54 C53 H53A 112.1
C52 C53 H53A 112.1
C54 C53 H53B 112.1
C52 C53 H53B 112.1
H53A C53 H53B 109.7
C53 C54 O18 102.2(6)
C53 C54 H54A 111.3
O18 C54 H54A 111.3
C53 C54 H54B 111.3
O18 C54 H54B 111.3
H54A C54 H54B 109.2

loop_
_geom_bond_atom_site_label_1
_geom_bond_atom_site_label_2
_geom_bond_distance
Ba1 O3 2.727(2)
Ba1 O14 2.731(2)
Ba1 O7 2.7401(18)
Ba1 O1 2.7452(19)
Ba1 O10 2.822(3)
Ba1 O13 2.859(3)
Ba1 O9 2.878(2)
Ba1 O8 2.888(3)
Ba1 O11 2.907(3)
Ba1 O12 2.910(3)
Ba1 Mn1 4.2394(4)
Mn1 O7 1.8235(18)
Mn1 N4 2.027(2)
Mn1 N2 2.065(2)
Mn1 N3 2.068(2)
Mn1 N1 2.096(2)
S1 O2 1.442(2)
S1 O1 1.447(2)
S1 N2 1.585(3)
S1 C3 1.799(3)
S2 O4 1.433(2)
S2 O3 1.450(2)
S2 N3 1.580(2)
S2 C14 1.800(3)
S3 O6 1.437(2)
S3 O5 1.445(2)
S3 N4 1.594(2)
S3 C25 1.803(3)
S4 O16 1.426(3)
S4 O15 1.428(3)
S4 O14 1.429(2)
S4 C46 1.817(3)
O7 H7A 0.8400
O8 C45 1.427(8)
O8 C34 1.439(7)
O9 C35 1.419(8)
O9 C36 1.461(7)
O10 C37 1.379(8)
O10 C38 1.422(7)
O11 C39 1.414(9)
O11 C40 1.442(9)
O12 C42 1.395(8)
O12 C41 1.428(8)
O13 C44 1.434(8)
O13 C43 1.441(7)
N1 C12 1.483(4)
N1 C23 1.487(4)
N1 C1 1.500(4)
N2 C2 1.487(4)
N3 C13 1.468(4)
N4 C24 1.481(4)
F1 C46 1.319(4)
F2 C46 1.325(5)
F3 C46 1.313(4)
C1 C2 1.501(5)
C1 H1B 0.9900
C1 H1C 0.9900
C2 H2A 0.9900
C2 H2B 0.9900
C3 C8 1.403(4)
C3 C4 1.410(4)
C4 C5 1.383(4)
C4 C9 1.525(5)
C5 C6 1.370(4)
C5 H5B 0.9500
C6 C7 1.390(4)
C6 C10 1.510(4)
C7 C8 1.387(4)
C8 C11 1.514(4)
C9 H9A 0.9800
C9 H9B 0.9800
C9 H9C 0.9800
C10 H10A 0.9800
C10 H10B 0.9800
C10 H10C 0.9800
C11 H11A 0.9800
C11 H11B 0.9800
C11 H11C 0.9800
C12 C13 1.515(5)
C12 H12A 0.9900
C12 H12B 0.9900
C13 H13A 0.9900
C13 H13B 0.9900
C14 C15 1.403(4)
C14 C19 1.415(4)
C15 C16 1.406(4)
C15 C20 1.512(4)
C16 C17 1.366(4)
C16 H16B 0.9500
C17 C18 1.388(4)
C17 C21 1.514(4)
C18 C19 1.392(4)
C18 H18A 0.9500
C19 C22 1.511(4)
C20 H20A 0.9800
C20 H20B 0.9800
C20 H20C 0.9800
C21 H21A 0.9800
C21 H21B 0.9800
C21 H21C 0.9800
C22 H22A 0.9800
C22 H22B 0.9800
C22 H22C 0.9800
C23 C24 1.485(5)
C23 H23A 0.9900
C23 H23B 0.9900
C24 H24A 0.9900
C24 H24B 0.9900
C25 C26 1.403(4)
C25 C30 1.404(4)
C26 C27 1.393(5)
C26 C31 1.500(5)
C27 C28 1.379(5)
C27 H27A 0.9500
C28 C29 1.371(6)
C28 C32 1.539(5)
C29 C30 1.390(5)
C29 H29A 0.9500
C30 C33 1.514(5)
C31 H31A 0.9800
C31 H31B 0.9800
C31 H31C 0.9800
C32 H32A 0.9800
C32 H32B 0.9800
C32 H32C 0.9800
C33 H33A 0.9800
C33 H33B 0.9800
C33 H33C 0.9800
C34 C35 1.468(10)
C34 H34A 0.9900
C34 H34B 0.9900
C35 H35A 0.9900
C35 H35B 0.9900
C36 C37 1.469(10)
C36 H36A 0.9900
C36 H36B 0.9900
C37 H37A 0.9900
C37 H37B 0.9900
C38 C39 1.483(11)
C38 H38A 0.9900
C38 H38B 0.9900
C39 H39A 0.9900
C39 H39B 0.9900
C40 C41 1.443(11)
C40 H40A 0.9900
C40 H40B 0.9900
C41 H41A 0.9900
C41 H41B 0.9900
C42 C43 1.459(10)
C42 H42A 0.9900
C42 H42B 0.9900
C43 H43A 0.9900
C43 H43B 0.9900
C44 C45 1.488(10)
C44 H44A 0.9900
C44 H44B 0.9900
C45 H45A 0.9900
C45 H45B 0.9900
O17 C47 1.442(8)
O17 C50 1.445(8)
C47 C48 1.546(8)
C47 H47A 0.9900
C47 H47B 0.9900
C48 C49 1.507(9)
C48 H48A 0.9900
C48 H48B 0.9900
C49 C50 1.566(9)
C49 H49A 0.9900
C49 H49B 0.9900
C50 H50A 0.9900
C50 H50B 0.9900
O18 C51 1.409(8)
O18 C54 1.508(8)
C51 C52 1.480(8)
C51 H51A 0.9900
C51 H51B 0.9900
C52 C53 1.533(9)
C52 H52A 0.9900
C52 H52B 0.9900
C53 C54 1.501(8)
C53 H53A 0.9900
C53 H53B 0.9900
C54 H54A 0.9900
C54 H54B 0.9900
